data_7104293
loop_
_publ_author_name
'Chisholm, Malcolm H'
'Gallucci, Judith C'
'Yaman, G\"ul\,sah'
'Young, Tanya'

_publ_section_title
;
 On the remarkable structural diversity and kinetic lability of TpC*CaX
 complexes (X = NSi2Me6, OC6H4-p-Me, TpC*) where TpC* =
 tris[3-(2-methoxy-1,1-dimethylethyl)pyrazolyl]hydroborate.
;
_journal_issue 14
_journal_name_full 'Chemical communications (Cambridge, England)'
_journal_page_first 1828
_journal_page_last 1830
_journal_paper_doi 10.1039/b818375a
_journal_volume 34
_journal_year 2009
_chemical_compound_source 'synthesis as described'
_chemical_formula_moiety 'C24 H40 B1 N6 O3, C24 H40 B1 Mg1 N6 O3'
_chemical_formula_sum 'C48 H80 B2 Mg N12 O6'
_chemical_formula_weight 967.17
_chemical_name_common 'Chisholm 1571'
_chemical_name_systematic
;
?
;
_space_group_IT_number 2
_symmetry_cell_setting triclinic
_symmetry_Int_Tables_number 2
_symmetry_space_group_name_Hall '-P 1'
_symmetry_space_group_name_H-M 'P -1'
_atom_sites_solution_hydrogens geom
_atom_sites_solution_primary direct
_atom_sites_solution_secondary difmap
_audit_conform_dict_location ftp://ftp.iucr.org/pub/cif_core.dic
_audit_conform_dict_name cif_core.dic
_audit_conform_dict_version 2.3
_audit_creation_date 2008-10-02T11:19:39-00:00
_audit_creation_method 'WinGX routine CIF_UPDATE'
_cell_angle_alpha 97.536(1)
_cell_angle_beta 115.884(1)
_cell_angle_gamma 99.546(1)
_cell_formula_units_Z 2
_cell_length_a 14.3126(1)
_cell_length_b 14.5131(2)
_cell_length_c 14.9368(2)
_cell_measurement_reflns_used 9294
_cell_measurement_temperature 150(2)
_cell_measurement_theta_max 25.028
_cell_measurement_theta_min 2.037
_cell_measurement_wavelength 0.71073
_cell_volume 2679.34(5)
_computing_cell_refinement 'HKL Scalepack (Otwinowski & Minor 1997)'
_computing_data_collection 'Collect (Nonius BV, 1997-2000)'
_computing_data_reduction 'HKL Denzo and Scalepack (Otwinowski & Minor 1997)'
_computing_molecular_graphics 'Ortep-3 for Windows (Farrugia, 1997)'
_computing_publication_material 'WinGX publication routines (Farrugia, 1999)'
_computing_structure_refinement 'SHELXL-97 (Sheldrick, 1997)'
_computing_structure_solution 'SHELXS-97 (Sheldrick, 1986)'
_diffrn_ambient_temperature 150(2)
_diffrn_detector 'CCD plate'
_diffrn_detector_area_resol_mean 9
_diffrn_measured_fraction_theta_full 0.997
_diffrn_measured_fraction_theta_max 0.997
_diffrn_measurement_device '95mm CCD camera on \k-goniostat'
_diffrn_measurement_device_type 'Nonius KappaCCD'
_diffrn_measurement_method 'phi and omega scans'
_diffrn_orient_matrix_type 'by Nonius Collect from scalepack cell'
_diffrn_orient_matrix_UB_11 0.756482E-1
_diffrn_orient_matrix_UB_12 0.161521E-1
_diffrn_orient_matrix_UB_13 0.114618E-1
_diffrn_orient_matrix_UB_21 0.242829E-1
_diffrn_orient_matrix_UB_22 -0.212255E-1
_diffrn_orient_matrix_UB_23 0.658637E-1
_diffrn_orient_matrix_UB_31 -0.11009E-1
_diffrn_orient_matrix_UB_32 -0.666463E-1
_diffrn_orient_matrix_UB_33 -0.37091E-1
_diffrn_radiation_monochromator graphite
_diffrn_radiation_probe x-ray
_diffrn_radiation_type MoK\a
_diffrn_radiation_wavelength 0.71073
_diffrn_reflns_av_R_equivalents 0.038
_diffrn_reflns_limit_h_max 16
_diffrn_reflns_limit_h_min -17
_diffrn_reflns_limit_k_max 17
_diffrn_reflns_limit_k_min -17
_diffrn_reflns_limit_l_max 17
_diffrn_reflns_limit_l_min -17
_diffrn_reflns_number 47258
_diffrn_reflns_theta_full 25.04
_diffrn_reflns_theta_max 25.04
_diffrn_reflns_theta_min 2.17
_diffrn_source 'Enraf Nonius FR590'
_exptl_absorpt_coefficient_mu 0.09
_exptl_absorpt_correction_T_max 0.987
_exptl_absorpt_correction_T_min 0.881
_exptl_absorpt_correction_type multi-scan
_exptl_absorpt_process_details 'HKL Scalepack (Otwinowski & Minor, 1997)'
_exptl_crystal_colour colorless
_exptl_crystal_density_diffrn 1.199
_exptl_crystal_density_method 'not measured'
_exptl_crystal_description chunk
_exptl_crystal_F_000 1044
_exptl_crystal_size_max 0.27
_exptl_crystal_size_mid 0.19
_exptl_crystal_size_min 0.15
_refine_diff_density_max 1.551
_refine_diff_density_min -0.498
_refine_diff_density_rms 0.078
_refine_ls_extinction_method none
_refine_ls_goodness_of_fit_ref 1.023
_refine_ls_hydrogen_treatment constr
_refine_ls_matrix_type full
_refine_ls_number_parameters 658
_refine_ls_number_reflns 9449
_refine_ls_number_restraints 3
_refine_ls_restrained_S_all 1.027
_refine_ls_R_factor_all 0.1188
_refine_ls_R_factor_gt 0.0912
_refine_ls_shift/su_max 0.023
_refine_ls_shift/su_mean 0.002
_refine_ls_structure_factor_coef Fsqd
_refine_ls_weighting_details 'w=1/[\s^2^(Fo^2^)+(0.1718P)^2^+3.3880P] where P=(Fo^2^+2Fc^2^)/3'
_refine_ls_weighting_scheme calc
_refine_ls_wR_factor_gt 0.2644
_refine_ls_wR_factor_ref 0.2891
_reflns_number_gt 6822
_reflns_number_total 9449
_reflns_threshold_expression >2sigma(I)
_cod_data_source_file b818375a.txt
_cod_data_source_block Chisholm1571
_cod_original_sg_symbol_H-M P-1
_cod_database_code 7104293

loop_
_symmetry_equiv_pos_as_xyz
'x, y, z'
'-x, -y, -z'

loop_
_atom_site_label
_atom_site_type_symbol
_atom_site_fract_x
_atom_site_fract_y
_atom_site_fract_z
_atom_site_U_iso_or_equiv
_atom_site_adp_type
_atom_site_occupancy
_atom_site_symmetry_multiplicity
_atom_site_calc_flag
_atom_site_refinement_flags
_atom_site_disorder_assembly
_atom_site_disorder_group
C1A C 0.9368(3) 0.2992(3) 0.1989(3) 0.0432(9) Uani 1 1 d . . .
C1B C 0.9456(4) 0.9239(3) 0.2874(4) 0.0649(13) Uani 1 1 d . . .
C2A C 1.0356(3) 0.2764(3) 0.2464(3) 0.0489(10) Uani 1 1 d . . .
H2A H 1.049 0.2144 0.2419 0.059 Uiso 1 1 calc R . .
C2B C 0.8951(4) 0.9769(4) 0.3288(4) 0.0697(13) Uani 1 1 d . . .
H2B H 0.9281 1.0284 0.3877 0.084 Uiso 1 1 calc R . .
C3A C 1.1091(3) 0.3626(3) 0.3007(3) 0.0451(9) Uani 1 1 d . . .
H3A H 1.1841 0.3714 0.3415 0.054 Uiso 1 1 calc R . .
C3B C 0.7867(4) 0.9382(3) 0.2657(4) 0.0659(13) Uani 1 1 d . . .
H3B H 0.7301 0.9578 0.2737 0.079 Uiso 1 1 calc R . .
C4A C 0.8277(4) 0.2311(3) 0.1312(3) 0.0511(10) Uani 1 1 d . . .
C4B C 1.0649(4) 0.9332(4) 0.3261(5) 0.0861(19) Uani 1 1 d . . .
C5A C 0.8342(4) 0.1605(3) 0.0490(4) 0.0647(12) Uani 1 1 d . . .
H5A1 H 0.8613 0.1966 0.0105 0.097 Uiso 1 1 calc R . .
H5A2 H 0.7626 0.119 0.0022 0.097 Uiso 1 1 calc R . .
H5A3 H 0.8828 0.1211 0.0818 0.097 Uiso 1 1 calc R . .
C5B C 1.0896(6) 0.8434(6) 0.3679(6) 0.121(3) Uani 1 1 d . . .
H5B1 H 1.0683 0.8395 0.4216 0.181 Uiso 1 1 calc R . .
H5B2 H 1.1667 0.848 0.3963 0.181 Uiso 1 1 calc R . .
H5B3 H 1.0497 0.7858 0.3123 0.181 Uiso 1 1 calc R . .
C6A C 0.7941(4) 0.1748(4) 0.1966(4) 0.0716(14) Uani 1 1 d . . .
H6A1 H 0.8447 0.1358 0.226 0.107 Uiso 1 1 calc R . .
H6A2 H 0.7219 0.1328 0.1539 0.107 Uiso 1 1 calc R . .
H6A3 H 0.7943 0.2196 0.2517 0.107 Uiso 1 1 calc R . .
C6B C 1.1291(5) 1.0260(6) 0.4105(7) 0.145(4) Uani 1 1 d . . .
H6B1 H 1.1167 1.0819 0.3806 0.217 Uiso 1 1 calc R . .
H6B2 H 1.2057 1.0281 0.4413 0.217 Uiso 1 1 calc R . .
H6B3 H 1.1055 1.0271 0.4631 0.217 Uiso 1 1 calc R . .
C7A C 0.7478(3) 0.2858(3) 0.0729(3) 0.0551(11) Uani 1 1 d . . .
H7A1 H 0.7727 0.3163 0.029 0.066 Uiso 1 1 calc R . .
H7A2 H 0.6779 0.2394 0.0274 0.066 Uiso 1 1 calc R . .
C7B C 1.0909(5) 0.9380(5) 0.2365(6) 0.101(2) Uani 1 1 d . . .
H7B1 H 1.1673 0.9395 0.2589 0.121 Uiso 1 1 calc R . .
H7B2 H 1.0461 0.8813 0.1794 0.121 Uiso 1 1 calc R . .
C8A C 0.6392(5) 0.3246(4) 0.1503(7) 0.103(2) Uani 1 1 d . . .
H8A1 H 0.5739 0.3115 0.0849 0.154 Uiso 1 1 calc R . .
H8A2 H 0.6364 0.3736 0.2003 0.154 Uiso 1 1 calc R . .
H8A3 H 0.6448 0.2655 0.1752 0.154 Uiso 1 1 calc R . .
C8B C 1.0551(12) 1.0116(9) 0.1061(12) 0.186(6) Uani 1 1 d . . .
H8B1 H 1.1194 0.9995 0.1037 0.278 Uiso 1 1 calc R . .
H8B2 H 1.043 1.0717 0.0853 0.278 Uiso 1 1 calc R . .
H8B3 H 0.993 0.9585 0.0596 0.278 Uiso 1 1 calc R . .
C9A C 0.9862(3) 0.6364(3) 0.1077(3) 0.0396(8) Uani 1 1 d . . .
C9B C 0.4997(4) 0.8528(3) 0.2057(4) 0.0667(13) Uani 1 1 d . . .
C10A C 1.0935(3) 0.6819(3) 0.1427(3) 0.0478(9) Uani 1 1 d . . .
H10A H 1.1221 0.7232 0.1116 0.057 Uiso 1 1 calc R . .
C10B C 0.4819(4) 0.9194(4) 0.1473(4) 0.0722(14) Uani 1 1 d . . .
H10B H 0.4421 0.9658 0.1464 0.087 Uiso 1 1 calc R . .
C11A C 1.1491(3) 0.6542(3) 0.2316(3) 0.0460(9) Uani 1 1 d . . .
H11A H 1.2247 0.6731 0.2737 0.055 Uiso 1 1 calc R . .
C11B C 0.5339(4) 0.9046(3) 0.0903(4) 0.0697(14) Uani 1 1 d . . .
H11B H 0.5379 0.9404 0.0426 0.084 Uiso 1 1 calc R . .
C12A C 0.8887(3) 0.6377(3) 0.0107(3) 0.0421(9) Uani 1 1 d . . .
C12B C 0.4688(4) 0.8370(4) 0.2904(4) 0.0697(14) Uani 1 1 d . . .
C13A C 0.8839(4) 0.5693(3) -0.0792(3) 0.0559(11) Uani 1 1 d . . .
H13A H 0.9478 0.5917 -0.087 0.084 Uiso 1 1 calc R . .
H13B H 0.8195 0.5676 -0.142 0.084 Uiso 1 1 calc R . .
H13C H 0.8812 0.5047 -0.0662 0.084 Uiso 1 1 calc R . .
C13B C 0.5581(6) 0.8979(7) 0.3939(6) 0.137(3) Uani 1 1 d . . .
H13D H 0.5412 0.8837 0.4483 0.206 Uiso 1 1 calc R . .
H13E H 0.564 0.9661 0.3937 0.206 Uiso 1 1 calc R . .
H13F H 0.6264 0.883 0.406 0.206 Uiso 1 1 calc R . .
C14A C 0.8954(4) 0.7405(3) -0.0078(3) 0.0572(11) Uani 1 1 d . . .
H14A H 0.896 0.7834 0.049 0.086 Uiso 1 1 calc R . .
H14B H 0.8331 0.7398 -0.0718 0.086 Uiso 1 1 calc R . .
H14C H 0.9612 0.7633 -0.0123 0.086 Uiso 1 1 calc R . .
C14B C 0.3630(6) 0.8655(6) 0.2657(7) 0.115(3) Uani 1 1 d . . .
H14D H 0.3395 0.8507 0.316 0.172 Uiso 1 1 calc R . .
H14E H 0.308 0.8296 0.1971 0.172 Uiso 1 1 calc R . .
H14F H 0.3739 0.9345 0.2684 0.172 Uiso 1 1 calc R . .
C15A C 0.7880(3) 0.6115(3) 0.0232(3) 0.0454(9) Uani 1 1 d . . .
H15A H 0.7982 0.6547 0.0855 0.054 Uiso 1 1 calc R . .
H15B H 0.7267 0.6224 -0.036 0.054 Uiso 1 1 calc R . .
C15B C 0.4562(6) 0.7323(5) 0.2978(5) 0.0856(17) Uani 1 1 d . . .
H15C H 0.4016 0.6912 0.2305 0.103 Uiso 1 1 calc R . .
H15D H 0.5251 0.7153 0.3138 0.103 Uiso 1 1 calc R . .
C16A C 0.6769(4) 0.4507(4) -0.0631(4) 0.0766(15) Uani 1 1 d . . .
H16A H 0.6214 0.4845 -0.0952 0.115 Uiso 1 1 calc R . .
H16B H 0.6456 0.3929 -0.0485 0.115 Uiso 1 1 calc R . .
H16C H 0.7059 0.4325 -0.1095 0.115 Uiso 1 1 calc R . .
C16B C 0.4259(6) 0.6177(5) 0.3846(5) 0.098(2) Uani 1 1 d . . .
H16D H 0.3725 0.572 0.3209 0.148 Uiso 1 1 calc R . .
H16E H 0.408 0.6087 0.4396 0.148 Uiso 1 1 calc R . .
H16F H 0.4971 0.6068 0.4025 0.148 Uiso 1 1 calc R . .
C17A C 0.9141(3) 0.6149(3) 0.4163(3) 0.0400(8) Uani 1 1 d . . .
C17B C 0.6257(4) 0.8020(3) -0.1630(4) 0.0585(11) Uani 1 1 d . . .
C18A C 1.0055(3) 0.6405(3) 0.5121(3) 0.0477(9) Uani 1 1 d . . .
H18A H 1.0117 0.6709 0.5754 0.057 Uiso 1 1 calc R . .
C18B C 0.6946(4) 0.8952(4) -0.1133(4) 0.0731(14) Uani 1 1 d . . .
H18B H 0.7199 0.9402 -0.1435 0.088 Uiso 1 1 calc R . .
C19A C 1.0835(3) 0.6126(3) 0.4953(3) 0.0451(9) Uani 1 1 d . . .
H19A H 1.1554 0.6207 0.5459 0.054 Uiso 1 1 calc R . .
C19B C 0.7173(4) 0.9071(3) -0.0129(4) 0.0673(13) Uani 1 1 d . . .
H19B H 0.7612 0.9631 0.0395 0.081 Uiso 1 1 calc R . .
C20A C 0.8056(3) 0.6360(3) 0.3862(3) 0.0470(9) Uani 1 1 d . . .
C21A C 0.8205(4) 0.7331(4) 0.4528(4) 0.0663(13) Uani 1 1 d . . .
H21A H 0.8537 0.7302 0.5249 0.099 Uiso 1 1 calc R . .
H21B H 0.7504 0.7472 0.4333 0.099 Uiso 1 1 calc R . .
H21C H 0.8668 0.7838 0.4425 0.099 Uiso 1 1 calc R . .
C22A C 0.7304(4) 0.5559(4) 0.3987(4) 0.0612(12) Uani 1 1 d . . .
H22A H 0.72 0.4948 0.3545 0.092 Uiso 1 1 calc R . .
H22B H 0.661 0.5713 0.3796 0.092 Uiso 1 1 calc R . .
H22C H 0.7622 0.5505 0.4701 0.092 Uiso 1 1 calc R . .
C23A C 0.7579(3) 0.6490(3) 0.2772(3) 0.0480(9) Uani 1 1 d . . .
H23A H 0.6941 0.6747 0.2625 0.058 Uiso 1 1 calc R . .
H23B H 0.8111 0.6967 0.2704 0.058 Uiso 1 1 calc R . .
C20B C 0.5785(4) 0.7539(4) -0.2705(4) 0.0695(14) Uani 1 1 d . A .
C24A C 0.6145(3) 0.5352(4) 0.1297(4) 0.0650(12) Uani 1 1 d . . .
H24A H 0.5715 0.5244 0.1653 0.098 Uiso 1 1 calc R . .
H24B H 0.5977 0.4767 0.0788 0.098 Uiso 1 1 calc R . .
H24C H 0.5978 0.5879 0.0953 0.098 Uiso 1 1 calc R . .
C21B C 0.5507(6) 0.6425(4) -0.2843(5) 0.0943(19) Uani 1 1 d . . .
H21D H 0.4906 0.6227 -0.27 0.141 Uiso 1 1 calc R . .
H21E H 0.6133 0.6235 -0.2368 0.141 Uiso 1 1 calc R . .
H21F H 0.5306 0.6114 -0.3546 0.141 Uiso 1 1 calc R . .
C22B C 0.6672(7) 0.7734(7) -0.3076(6) 0.120(3) Uani 1 1 d . . .
H22D H 0.639 0.7351 -0.3772 0.18 Uiso 1 1 calc R . .
H22E H 0.7314 0.7554 -0.2616 0.18 Uiso 1 1 calc R . .
H22F H 0.6857 0.8417 -0.3069 0.18 Uiso 1 1 calc R . .
C23B C 0.4963(7) 0.7899(6) -0.3368(7) 0.133(3) Uani 1 1 d D . .
H23C H 0.5238 0.8599 -0.3251 0.159 Uiso 0.684(13) 1 calc PR A 1
H23D H 0.478 0.7606 -0.408 0.159 Uiso 0.684(13) 1 calc PR A 1
H23E H 0.466 0.8189 -0.2953 0.159 Uiso 0.316(13) 1 calc PR A 2
H23F H 0.5322 0.8437 -0.3544 0.159 Uiso 0.316(13) 1 calc PR A 2
C24B C 0.3303(8) 0.8209(11) -0.3921(12) 0.130(6) Uani 0.684(13) 1 d PD A 1
H24D H 0.2664 0.8075 -0.3822 0.194 Uiso 0.684(13) 1 calc PR A 1
H24E H 0.3102 0.7958 -0.464 0.194 Uiso 0.684(13) 1 calc PR A 1
H24F H 0.361 0.8903 -0.3735 0.194 Uiso 0.684(13) 1 calc PR A 1
C24C C 0.3342(15) 0.7863(17) -0.4766(18) 0.099(8) Uani 0.316(13) 1 d PD A 2
H24G H 0.278 0.7398 -0.5382 0.148 Uiso 0.316(13) 1 calc PR A 2
H24H H 0.3652 0.8406 -0.4961 0.148 Uiso 0.316(13) 1 calc PR A 2
H24I H 0.3032 0.8093 -0.4337 0.148 Uiso 0.316(13) 1 calc PR A 2
B1A B 1.1010(3) 0.5411(3) 0.3357(3) 0.0387(9) Uani 1 1 d . . .
H1A H 1.1799 0.5559 0.3827 0.046 Uiso 1 1 calc R . .
B1B B 0.6714(4) 0.8036(4) 0.0981(4) 0.0526(12) Uani 1 1 d . . .
H1B H 0.6688 0.7342 0.0971 0.063 Uiso 1 1 calc R . .
Mg Mg 0.84558(9) 0.49641(8) 0.18582(8) 0.0365(3) Uani 1 1 d . . .
N1A N 1.0566(2) 0.4326(2) 0.2864(2) 0.0390(7) Uani 1 1 d . . .
N1B N 0.7756(3) 0.8677(2) 0.1906(3) 0.0560(9) Uani 1 1 d . . .
N2A N 0.9496(2) 0.3948(2) 0.2234(2) 0.0390(7) Uani 1 1 d . . .
N2B N 0.8741(3) 0.8573(3) 0.2057(3) 0.0604(10) Uani 1 1 d . . .
N3A N 1.0789(2) 0.5961(2) 0.2493(2) 0.0386(7) Uani 1 1 d . . .
N3B N 0.5779(3) 0.8306(3) 0.1138(3) 0.0627(10) Uani 1 1 d . . .
N4A N 0.9769(2) 0.5841(2) 0.1729(2) 0.0368(7) Uani 1 1 d . . .
N4B N 0.5569(3) 0.7978(3) 0.1861(3) 0.0577(9) Uani 1 1 d . . .
N5A N 1.0425(2) 0.5714(2) 0.3952(2) 0.0393(7) Uani 1 1 d . . .
N5B N 0.6671(3) 0.8262(2) -0.0009(3) 0.0556(9) Uani 1 1 d . . .
N6A N 0.9360(2) 0.5712(2) 0.3459(2) 0.0376(7) Uani 1 1 d . . .
N6B N 0.6121(3) 0.7601(3) -0.0926(3) 0.0556(9) Uani 1 1 d . . .
O1A O 0.7321(2) 0.35898(19) 0.1364(2) 0.0528(7) Uani 1 1 d . . .
O1B O 1.0694(5) 1.0191(4) 0.2068(7) 0.147(2) Uani 1 1 d . . .
O2A O 0.7616(2) 0.51251(19) 0.03059(18) 0.0455(6) Uani 1 1 d . . .
O2B O 0.4263(3) 0.7128(3) 0.3712(3) 0.0849(11) Uani 1 1 d . . .
O3A O 0.7271(2) 0.5599(2) 0.20274(19) 0.0482(7) Uani 1 1 d . . .
O3B O 0.4091(6) 0.7747(5) -0.3277(5) 0.097(3) Uani 0.684(13) 1 d PD A 1
O3C O 0.4158(13) 0.7415(10) -0.4210(10) 0.126(8) Uani 0.316(13) 1 d PD A 2

loop_
_atom_site_aniso_label
_atom_site_aniso_U_11
_atom_site_aniso_U_22
_atom_site_aniso_U_33
_atom_site_aniso_U_23
_atom_site_aniso_U_13
_atom_site_aniso_U_12
C1A 0.052(2) 0.038(2) 0.0355(19) 0.0092(16) 0.0176(17) 0.0112(17)
C1B 0.055(3) 0.052(2) 0.059(3) 0.001(2) 0.002(2) 0.019(2)
C2A 0.063(3) 0.044(2) 0.041(2) 0.0098(18) 0.023(2) 0.021(2)
C2B 0.065(3) 0.059(3) 0.061(3) -0.003(2) 0.012(2) 0.018(2)
C3A 0.051(2) 0.052(2) 0.0349(19) 0.0130(17) 0.0188(18) 0.0224(19)
C3B 0.066(3) 0.058(3) 0.064(3) 0.005(2) 0.022(2) 0.024(2)
C4A 0.060(3) 0.036(2) 0.049(2) 0.0075(17) 0.021(2) 0.0044(18)
C4B 0.048(3) 0.076(3) 0.084(4) -0.026(3) -0.003(3) 0.021(3)
C5A 0.071(3) 0.042(2) 0.061(3) -0.005(2) 0.023(2) 0.000(2)
C5B 0.086(4) 0.143(7) 0.094(5) 0.015(4) -0.004(4) 0.075(5)
C6A 0.075(3) 0.065(3) 0.077(3) 0.026(3) 0.037(3) 0.007(3)
C6B 0.055(4) 0.134(6) 0.144(7) -0.079(6) -0.004(4) 0.004(4)
C7A 0.049(2) 0.042(2) 0.054(2) 0.0013(19) 0.013(2) 0.0007(18)
C7B 0.061(3) 0.075(4) 0.128(6) -0.022(4) 0.022(4) 0.016(3)
C8A 0.090(4) 0.056(3) 0.182(7) 0.012(4) 0.092(5) 0.000(3)
C8B 0.248(15) 0.151(10) 0.264(16) 0.081(10) 0.190(14) 0.091(10)
C9A 0.043(2) 0.0368(19) 0.0369(19) 0.0094(15) 0.0165(16) 0.0111(16)
C9B 0.050(3) 0.059(3) 0.063(3) -0.009(2) 0.005(2) 0.020(2)
C10A 0.044(2) 0.050(2) 0.050(2) 0.0205(19) 0.0209(19) 0.0108(18)
C10B 0.054(3) 0.056(3) 0.089(4) 0.000(3) 0.021(3) 0.019(2)
C11A 0.0339(19) 0.048(2) 0.050(2) 0.0113(18) 0.0154(17) 0.0054(17)
C11B 0.073(3) 0.046(3) 0.075(3) 0.011(2) 0.020(3) 0.022(2)
C12A 0.046(2) 0.047(2) 0.0333(19) 0.0161(16) 0.0149(17) 0.0161(17)
C12B 0.045(3) 0.066(3) 0.076(3) -0.014(2) 0.022(2) 0.002(2)
C13A 0.064(3) 0.067(3) 0.039(2) 0.015(2) 0.023(2) 0.024(2)
C13B 0.102(5) 0.152(7) 0.094(5) -0.047(5) 0.037(4) -0.044(5)
C14A 0.060(3) 0.053(2) 0.055(3) 0.028(2) 0.018(2) 0.018(2)
C14B 0.087(5) 0.118(6) 0.179(8) 0.059(6) 0.082(5) 0.049(4)
C15A 0.044(2) 0.048(2) 0.0348(19) 0.0112(16) 0.0082(16) 0.0168(18)
C15B 0.109(5) 0.095(4) 0.069(3) 0.015(3) 0.050(3) 0.046(4)
C16A 0.063(3) 0.073(3) 0.046(3) 0.010(2) -0.008(2) -0.005(2)
C16B 0.090(4) 0.115(5) 0.096(5) 0.039(4) 0.036(4) 0.049(4)
C17A 0.046(2) 0.0384(19) 0.0316(18) 0.0088(15) 0.0141(16) 0.0118(16)
C17B 0.059(3) 0.046(2) 0.064(3) 0.018(2) 0.022(2) 0.013(2)
C18A 0.053(2) 0.053(2) 0.0318(19) 0.0055(17) 0.0146(18) 0.0180(19)
C18B 0.080(3) 0.055(3) 0.074(3) 0.027(3) 0.024(3) 0.016(3)
C19A 0.045(2) 0.045(2) 0.0287(19) 0.0041(16) 0.0045(16) 0.0105(17)
C19B 0.075(3) 0.043(2) 0.069(3) 0.017(2) 0.020(3) 0.012(2)
C20A 0.051(2) 0.052(2) 0.038(2) 0.0120(17) 0.0165(18) 0.0236(19)
C21A 0.079(3) 0.071(3) 0.049(3) 0.009(2) 0.022(2) 0.044(3)
C22A 0.056(3) 0.083(3) 0.060(3) 0.032(2) 0.032(2) 0.031(2)
C23A 0.048(2) 0.051(2) 0.041(2) 0.0116(18) 0.0145(18) 0.0187(18)
C20B 0.059(3) 0.080(3) 0.053(3) 0.034(2) 0.009(2) 0.008(2)
C24A 0.037(2) 0.063(3) 0.070(3) 0.012(2) 0.007(2) 0.007(2)
C21B 0.135(6) 0.072(4) 0.063(3) 0.007(3) 0.038(4) 0.024(4)
C22B 0.127(6) 0.141(7) 0.087(5) 0.017(5) 0.059(5) 0.002(5)
C23B 0.107(6) 0.118(6) 0.106(6) 0.020(5) -0.005(5) 0.019(5)
C24B 0.064(6) 0.167(12) 0.141(12) 0.092(10) 0.015(7) 0.037(7)
C24C 0.073(12) 0.126(18) 0.069(13) 0.043(13) 0.005(10) 0.018(12)
B1A 0.034(2) 0.044(2) 0.030(2) 0.0094(17) 0.0083(17) 0.0102(18)
B1B 0.048(3) 0.045(3) 0.056(3) 0.014(2) 0.014(2) 0.019(2)
Mg 0.0341(6) 0.0364(6) 0.0301(6) 0.0064(5) 0.0087(5) 0.0057(5)
N1A 0.0386(16) 0.0415(17) 0.0318(15) 0.0089(13) 0.0118(13) 0.0106(13)
N1B 0.052(2) 0.0462(19) 0.055(2) 0.0077(17) 0.0113(17) 0.0190(16)
N2A 0.0390(16) 0.0357(16) 0.0341(16) 0.0081(13) 0.0109(13) 0.0065(13)
N2B 0.044(2) 0.056(2) 0.059(2) 0.0016(18) 0.0064(17) 0.0186(17)
N3A 0.0341(16) 0.0386(16) 0.0362(16) 0.0093(13) 0.0108(13) 0.0074(13)
N3B 0.054(2) 0.062(2) 0.064(2) 0.0137(19) 0.0171(19) 0.0278(19)
N4A 0.0348(16) 0.0384(16) 0.0301(15) 0.0086(12) 0.0092(13) 0.0079(13)
N4B 0.047(2) 0.056(2) 0.062(2) 0.0092(18) 0.0181(18) 0.0165(17)
N5A 0.0355(16) 0.0418(16) 0.0311(15) 0.0076(13) 0.0076(13) 0.0098(13)
N5B 0.051(2) 0.047(2) 0.054(2) 0.0110(17) 0.0104(17) 0.0137(16)
N6A 0.0365(16) 0.0404(16) 0.0302(15) 0.0084(13) 0.0099(13) 0.0118(13)
N6B 0.047(2) 0.0475(19) 0.053(2) 0.0113(17) 0.0077(17) 0.0104(16)
O1A 0.0423(15) 0.0438(15) 0.0609(18) 0.0040(13) 0.0190(14) 0.0036(12)
O1B 0.158(5) 0.071(3) 0.234(8) 0.011(4) 0.123(6) 0.013(3)
O2A 0.0394(14) 0.0487(15) 0.0328(13) 0.0081(11) 0.0059(11) 0.0040(12)
O2B 0.074(2) 0.095(3) 0.080(3) 0.013(2) 0.032(2) 0.025(2)
O3A 0.0374(14) 0.0582(17) 0.0375(14) 0.0047(12) 0.0086(11) 0.0142(12)
O3B 0.074(4) 0.117(5) 0.083(5) 0.031(4) 0.027(3) 0.004(4)
O3C 0.142(15) 0.092(10) 0.064(10) -0.010(7) -0.013(9) 0.031(10)

loop_
_atom_type_symbol
_atom_type_description
_atom_type_scat_dispersion_real
_atom_type_scat_dispersion_imag
_atom_type_scat_source
C C 0.0033 0.0016 'International Tables Vol C Tables 4.2.6.8 and 6.1.1.4'
H H 0 0 'International Tables Vol C Tables 4.2.6.8 and 6.1.1.4'
B B 0.0013 0.0007 'International Tables Vol C Tables 4.2.6.8 and 6.1.1.4'
Mg Mg 0.0486 0.0363 'International Tables Vol C Tables 4.2.6.8 and 6.1.1.4'
N N 0.0061 0.0033 'International Tables Vol C Tables 4.2.6.8 and 6.1.1.4'
O O 0.0106 0.006 'International Tables Vol C Tables 4.2.6.8 and 6.1.1.4'

loop_
_geom_angle_atom_site_label_1
_geom_angle_atom_site_label_2
_geom_angle_atom_site_label_3
_geom_angle
_geom_angle_site_symmetry_1
_geom_angle_site_symmetry_3
_geom_angle_publ_flag
N2A C1A C2A 110.3(3) . . ?
N2A C1A C4A 121.8(3) . . ?
C2A C1A C4A 127.8(4) . . ?
N2B C1B C2B 110.7(4) . . ?
N2B C1B C4B 120.7(4) . . ?
C2B C1B C4B 128.6(4) . . ?
C3A C2A C1A 105.3(3) . . ?
C3A C2A H2A 127.4 . . ?
C1A C2A H2A 127.4 . . ?
C3B C2B C1B 105.0(4) . . ?
C3B C2B H2B 127.5 . . ?
C1B C2B H2B 127.5 . . ?
N1A C3A C2A 108.2(4) . . ?
N1A C3A H3A 125.9 . . ?
C2A C3A H3A 125.9 . . ?
N1B C3B C2B 107.7(4) . . ?
N1B C3B H3B 126.2 . . ?
C2B C3B H3B 126.2 . . ?
C1A C4A C7A 110.2(3) . . ?
C1A C4A C6A 109.0(4) . . ?
C7A C4A C6A 113.7(4) . . ?
C1A C4A C5A 109.2(4) . . ?
C7A C4A C5A 105.4(4) . . ?
C6A C4A C5A 109.2(4) . . ?
C1B C4B C7B 109.0(5) . . ?
C1B C4B C6B 109.5(5) . . ?
C7B C4B C6B 109.3(7) . . ?
C1B C4B C5B 106.9(6) . . ?
C7B C4B C5B 110.8(5) . . ?
C6B C4B C5B 111.2(6) . . ?
C4A C5A H5A1 109.5 . . ?
C4A C5A H5A2 109.5 . . ?
H5A1 C5A H5A2 109.5 . . ?
C4A C5A H5A3 109.5 . . ?
H5A1 C5A H5A3 109.5 . . ?
H5A2 C5A H5A3 109.5 . . ?
C4B C5B H5B1 109.5 . . ?
C4B C5B H5B2 109.5 . . ?
H5B1 C5B H5B2 109.5 . . ?
C4B C5B H5B3 109.5 . . ?
H5B1 C5B H5B3 109.5 . . ?
H5B2 C5B H5B3 109.5 . . ?
C4A C6A H6A1 109.5 . . ?
C4A C6A H6A2 109.5 . . ?
H6A1 C6A H6A2 109.5 . . ?
C4A C6A H6A3 109.5 . . ?
H6A1 C6A H6A3 109.5 . . ?
H6A2 C6A H6A3 109.5 . . ?
C4B C6B H6B1 109.5 . . ?
C4B C6B H6B2 109.5 . . ?
H6B1 C6B H6B2 109.5 . . ?
C4B C6B H6B3 109.5 . . ?
H6B1 C6B H6B3 109.5 . . ?
H6B2 C6B H6B3 109.5 . . ?
O1A C7A C4A 114.7(4) . . ?
O1A C7A H7A1 108.6 . . ?
C4A C7A H7A1 108.6 . . ?
O1A C7A H7A2 108.6 . . ?
C4A C7A H7A2 108.6 . . ?
H7A1 C7A H7A2 107.6 . . ?
O1B C7B C4B 106.7(6) . . ?
O1B C7B H7B1 110.4 . . ?
C4B C7B H7B1 110.4 . . ?
O1B C7B H7B2 110.4 . . ?
C4B C7B H7B2 110.4 . . ?
H7B1 C7B H7B2 108.6 . . ?
O1A C8A H8A1 109.5 . . ?
O1A C8A H8A2 109.5 . . ?
H8A1 C8A H8A2 109.5 . . ?
O1A C8A H8A3 109.5 . . ?
H8A1 C8A H8A3 109.5 . . ?
H8A2 C8A H8A3 109.5 . . ?
O1B C8B H8B1 109.5 . . ?
O1B C8B H8B2 109.5 . . ?
H8B1 C8B H8B2 109.5 . . ?
O1B C8B H8B3 109.5 . . ?
H8B1 C8B H8B3 109.5 . . ?
H8B2 C8B H8B3 109.5 . . ?
N4A C9A C10A 110.0(3) . . ?
N4A C9A C12A 121.1(3) . . ?
C10A C9A C12A 128.9(3) . . ?
N4B C9B C10B 111.5(5) . . ?
N4B C9B C12B 118.1(5) . . ?
C10B C9B C12B 130.4(5) . . ?
C11A C10A C9A 105.4(3) . . ?
C11A C10A H10A 127.3 . . ?
C9A C10A H10A 127.3 . . ?
C9B C10B C11B 105.2(4) . . ?
C9B C10B H10B 127.4 . . ?
C11B C10B H10B 127.4 . . ?
N3A C11A C10A 108.5(3) . . ?
N3A C11A H11A 125.7 . . ?
C10A C11A H11A 125.7 . . ?
N3B C11B C10B 107.8(5) . . ?
N3B C11B H11B 126.1 . . ?
C10B C11B H11B 126.1 . . ?
C9A C12A C15A 109.7(3) . . ?
C9A C12A C13A 108.8(3) . . ?
C15A C12A C13A 112.6(3) . . ?
C9A C12A C14A 110.4(3) . . ?
C15A C12A C14A 105.4(3) . . ?
C13A C12A C14A 110.0(3) . . ?
C15B C12B C13B 107.4(6) . . ?
C15B C12B C14B 110.1(5) . . ?
C13B C12B C14B 110.3(6) . . ?
C15B C12B C9B 110.6(4) . . ?
C13B C12B C9B 109.6(5) . . ?
C14B C12B C9B 108.9(5) . . ?
C12A C13A H13A 109.5 . . ?
C12A C13A H13B 109.5 . . ?
H13A C13A H13B 109.5 . . ?
C12A C13A H13C 109.5 . . ?
H13A C13A H13C 109.5 . . ?
H13B C13A H13C 109.5 . . ?
C12B C13B H13D 109.5 . . ?
C12B C13B H13E 109.5 . . ?
H13D C13B H13E 109.5 . . ?
C12B C13B H13F 109.5 . . ?
H13D C13B H13F 109.5 . . ?
H13E C13B H13F 109.5 . . ?
C12A C14A H14A 109.5 . . ?
C12A C14A H14B 109.5 . . ?
H14A C14A H14B 109.5 . . ?
C12A C14A H14C 109.5 . . ?
H14A C14A H14C 109.5 . . ?
H14B C14A H14C 109.5 . . ?
C12B C14B H14D 109.5 . . ?
C12B C14B H14E 109.5 . . ?
H14D C14B H14E 109.5 . . ?
C12B C14B H14F 109.5 . . ?
H14D C14B H14F 109.5 . . ?
H14E C14B H14F 109.5 . . ?
O2A C15A C12A 113.5(3) . . ?
O2A C15A H15A 108.9 . . ?
C12A C15A H15A 108.9 . . ?
O2A C15A H15B 108.9 . . ?
C12A C15A H15B 108.9 . . ?
H15A C15A H15B 107.7 . . ?
O2B C15B C12B 113.5(4) . . ?
O2B C15B H15C 108.9 . . ?
C12B C15B H15C 108.9 . . ?
O2B C15B H15D 108.9 . . ?
C12B C15B H15D 108.9 . . ?
H15C C15B H15D 107.7 . . ?
O2A C16A H16A 109.5 . . ?
O2A C16A H16B 109.5 . . ?
H16A C16A H16B 109.5 . . ?
O2A C16A H16C 109.5 . . ?
H16A C16A H16C 109.5 . . ?
H16B C16A H16C 109.5 . . ?
O2B C16B H16D 109.5 . . ?
O2B C16B H16E 109.5 . . ?
H16D C16B H16E 109.5 . . ?
O2B C16B H16F 109.5 . . ?
H16D C16B H16F 109.5 . . ?
H16E C16B H16F 109.5 . . ?
N6A C17A C18A 109.8(3) . . ?
N6A C17A C20A 120.7(3) . . ?
C18A C17A C20A 129.3(3) . . ?
N6B C17B C18B 108.6(4) . . ?
N6B C17B C20B 123.3(4) . . ?
C18B C17B C20B 128.1(4) . . ?
C19A C18A C17A 105.4(3) . . ?
C19A C18A H18A 127.3 . . ?
C17A C18A H18A 127.3 . . ?
C19B C18B C17B 105.9(4) . . ?
C19B C18B H18B 127 . . ?
C17B C18B H18B 127 . . ?
N5A C19A C18A 109.1(3) . . ?
N5A C19A H19A 125.4 . . ?
C18A C19A H19A 125.4 . . ?
N5B C19B C18B 108.6(4) . . ?
N5B C19B H19B 125.7 . . ?
C18B C19B H19B 125.7 . . ?
C17A C20A C23A 109.6(3) . . ?
C17A C20A C22A 110.8(3) . . ?
C23A C20A C22A 111.4(4) . . ?
C17A C20A C21A 109.2(3) . . ?
C23A C20A C21A 105.4(3) . . ?
C22A C20A C21A 110.3(4) . . ?
C20A C21A H21A 109.5 . . ?
C20A C21A H21B 109.5 . . ?
H21A C21A H21B 109.5 . . ?
C20A C21A H21C 109.5 . . ?
H21A C21A H21C 109.5 . . ?
H21B C21A H21C 109.5 . . ?
C20A C22A H22A 109.5 . . ?
C20A C22A H22B 109.5 . . ?
H22A C22A H22B 109.5 . . ?
C20A C22A H22C 109.5 . . ?
H22A C22A H22C 109.5 . . ?
H22B C22A H22C 109.5 . . ?
O3A C23A C20A 112.4(3) . . ?
O3A C23A H23A 109.1 . . ?
C20A C23A H23A 109.1 . . ?
O3A C23A H23B 109.1 . . ?
C20A C23A H23B 109.1 . . ?
H23A C23A H23B 107.9 . . ?
C23B C20B C17B 114.5(6) . . ?
C23B C20B C21B 115.1(6) . . ?
C17B C20B C21B 110.6(4) . . ?
C23B C20B C22B 103.2(6) . . ?
C17B C20B C22B 108.8(5) . . ?
C21B C20B C22B 103.5(6) . . ?
O3A C24A H24A 109.5 . . ?
O3A C24A H24B 109.5 . . ?
H24A C24A H24B 109.5 . . ?
O3A C24A H24C 109.5 . . ?
H24A C24A H24C 109.5 . . ?
H24B C24A H24C 109.5 . . ?
C20B C21B H21D 109.5 . . ?
C20B C21B H21E 109.5 . . ?
H21D C21B H21E 109.5 . . ?
C20B C21B H21F 109.5 . . ?
H21D C21B H21F 109.5 . . ?
H21E C21B H21F 109.5 . . ?
C20B C22B H22D 109.5 . . ?
C20B C22B H22E 109.5 . . ?
H22D C22B H22E 109.5 . . ?
C20B C22B H22F 109.5 . . ?
H22D C22B H22F 109.5 . . ?
H22E C22B H22F 109.5 . . ?
O3C C23B C20B 125.8(10) . . ?
O3B C23B C20B 115.2(8) . . ?
O3B C23B H23C 108.5 . . ?
C20B C23B H23C 108.5 . . ?
O3B C23B H23D 108.5 . . ?
C20B C23B H23D 108.5 . . ?
H23C C23B H23D 107.5 . . ?
O3C C23B H23E 105.9 . . ?
C20B C23B H23E 105.9 . . ?
O3C C23B H23F 105.8 . . ?
C20B C23B H23F 105.9 . . ?
H23E C23B H23F 106.2 . . ?
O3B C24B H24D 109.5 . . ?
O3B C24B H24E 109.5 . . ?
H24D C24B H24E 109.5 . . ?
O3B C24B H24F 109.5 . . ?
H24D C24B H24F 109.5 . . ?
H24E C24B H24F 109.5 . . ?
O3C C24C H24G 109.5 . . ?
O3C C24C H24H 109.5 . . ?
H24G C24C H24H 109.5 . . ?
O3C C24C H24I 109.5 . . ?
H24G C24C H24I 109.5 . . ?
H24H C24C H24I 109.5 . . ?
N5A B1A N1A 109.4(3) . . ?
N5A B1A N3A 108.7(3) . . ?
N1A B1A N3A 108.3(3) . . ?
N5A B1A H1A 110.1 . . ?
N1A B1A H1A 110.1 . . ?
N3A B1A H1A 110.1 . . ?
N5B B1B N1B 109.2(4) . . ?
N5B B1B N3B 110.9(3) . . ?
N1B B1B N3B 105.4(4) . . ?
N5B B1B H1B 110.4 . . ?
N1B B1B H1B 110.4 . . ?
N3B B1B H1B 110.4 . . ?
O3A Mg O1A 87.45(11) . . ?
O3A Mg O2A 82.52(11) . . ?
O1A Mg O2A 86.95(11) . . ?
O3A Mg N6A 79.90(11) . . ?
O1A Mg N6A 121.79(12) . . ?
O2A Mg N6A 145.19(12) . . ?
O3A Mg N4A 120.18(12) . . ?
O1A Mg N4A 146.74(13) . . ?
O2A Mg N4A 79.49(11) . . ?
N6A Mg N4A 83.76(12) . . ?
O3A Mg N2A 150.53(12) . . ?
O1A Mg N2A 76.88(11) . . ?
O2A Mg N2A 120.71(12) . . ?
N6A Mg N2A 87.30(11) . . ?
N4A Mg N2A 84.19(11) . . ?
C3A N1A N2A 110.4(3) . . ?
C3A N1A B1A 128.8(3) . . ?
N2A N1A B1A 120.7(3) . . ?
C3B N1B N2B 109.9(4) . . ?
C3B N1B B1B 128.9(4) . . ?
N2B N1B B1B 121.2(3) . . ?
C1A N2A N1A 105.8(3) . . ?
C1A N2A Mg 136.8(3) . . ?
N1A N2A Mg 117.4(2) . . ?
C1B N2B N1B 106.6(4) . . ?
C11A N3A N4A 109.9(3) . . ?
C11A N3A B1A 129.0(3) . . ?
N4A N3A B1A 121.0(3) . . ?
C11B N3B N4B 109.8(4) . . ?
C11B N3B B1B 128.7(5) . . ?
N4B N3B B1B 118.3(3) . . ?
C9A N4A N3A 106.1(3) . . ?
C9A N4A Mg 136.3(2) . . ?
N3A N4A Mg 117.5(2) . . ?
C9B N4B N3B 105.7(4) . . ?
C19A N5A N6A 109.0(3) . . ?
C19A N5A B1A 129.1(3) . . ?
N6A N5A B1A 121.4(3) . . ?
C19B N5B N6B 109.7(4) . . ?
C19B N5B B1B 128.1(4) . . ?
N6B N5B B1B 122.1(3) . . ?
C17A N6A N5A 106.6(3) . . ?
C17A N6A Mg 136.4(2) . . ?
N5A N6A Mg 116.9(2) . . ?
C17B N6B N5B 107.1(3) . . ?
C7A O1A C8A 112.1(4) . . ?
C7A O1A Mg 114.5(2) . . ?
C8A O1A Mg 133.4(3) . . ?
C7B O1B C8B 109.1(7) . . ?
C16A O2A C15A 113.2(3) . . ?
C16A O2A Mg 134.3(3) . . ?
C15A O2A Mg 111.9(2) . . ?
C15B O2B C16B 112.7(5) . . ?
C24A O3A C23A 112.0(3) . . ?
C24A O3A Mg 125.1(3) . . ?
C23A O3A Mg 121.2(2) . . ?
C23B O3B C24B 112.7(8) . . ?
C23B O3C C24C 119.4(15) . . ?

loop_
_geom_bond_atom_site_label_1
_geom_bond_atom_site_label_2
_geom_bond_distance
_geom_bond_site_symmetry_2
_geom_bond_publ_flag
C1A N2A 1.347(5) . ?
C1A C2A 1.397(6) . ?
C1A C4A 1.512(6) . ?
C1B N2B 1.320(6) . ?
C1B C2B 1.395(7) . ?
C1B C4B 1.520(7) . ?
C2A C3A 1.372(6) . ?
C2A H2A 0.95 . ?
C2B C3B 1.381(7) . ?
C2B H2B 0.95 . ?
C3A N1A 1.347(5) . ?
C3A H3A 0.95 . ?
C3B N1B 1.348(6) . ?
C3B H3B 0.95 . ?
C4A C7A 1.519(6) . ?
C4A C6A 1.530(6) . ?
C4A C5A 1.539(6) . ?
C4B C7B 1.543(10) . ?
C4B C6B 1.543(8) . ?
C4B C5B 1.545(10) . ?
C5A H5A1 0.98 . ?
C5A H5A2 0.98 . ?
C5A H5A3 0.98 . ?
C5B H5B1 0.98 . ?
C5B H5B2 0.98 . ?
C5B H5B3 0.98 . ?
C6A H6A1 0.98 . ?
C6A H6A2 0.98 . ?
C6A H6A3 0.98 . ?
C6B H6B1 0.98 . ?
C6B H6B2 0.98 . ?
C6B H6B3 0.98 . ?
C7A O1A 1.442(5) . ?
C7A H7A1 0.99 . ?
C7A H7A2 0.99 . ?
C7B O1B 1.347(9) . ?
C7B H7B1 0.99 . ?
C7B H7B2 0.99 . ?
C8A O1A 1.451(6) . ?
C8A H8A1 0.98 . ?
C8A H8A2 0.98 . ?
C8A H8A3 0.98 . ?
C8B O1B 1.413(14) . ?
C8B H8B1 0.98 . ?
C8B H8B2 0.98 . ?
C8B H8B3 0.98 . ?
C9A N4A 1.346(5) . ?
C9A C10A 1.393(6) . ?
C9A C12A 1.516(5) . ?
C9B N4B 1.326(6) . ?
C9B C10B 1.367(8) . ?
C9B C12B 1.542(8) . ?
C10A C11A 1.372(6) . ?
C10A H10A 0.95 . ?
C10B C11B 1.372(8) . ?
C10B H10B 0.95 . ?
C11A N3A 1.341(5) . ?
C11A H11A 0.95 . ?
C11B N3B 1.344(6) . ?
C11B H11B 0.95 . ?
C12A C15A 1.527(6) . ?
C12A C13A 1.530(6) . ?
C12A C14A 1.547(5) . ?
C12B C15B 1.524(8) . ?
C12B C13B 1.533(8) . ?
C12B C14B 1.537(8) . ?
C13A H13A 0.98 . ?
C13A H13B 0.98 . ?
C13A H13C 0.98 . ?
C13B H13D 0.98 . ?
C13B H13E 0.98 . ?
C13B H13F 0.98 . ?
C14A H14A 0.98 . ?
C14A H14B 0.98 . ?
C14A H14C 0.98 . ?
C14B H14D 0.98 . ?
C14B H14E 0.98 . ?
C14B H14F 0.98 . ?
C15A O2A 1.455(5) . ?
C15A H15A 0.99 . ?
C15A H15B 0.99 . ?
C15B O2B 1.386(7) . ?
C15B H15C 0.99 . ?
C15B H15D 0.99 . ?
C16A O2A 1.436(5) . ?
C16A H16A 0.98 . ?
C16A H16B 0.98 . ?
C16A H16C 0.98 . ?
C16B O2B 1.420(8) . ?
C16B H16D 0.98 . ?
C16B H16E 0.98 . ?
C16B H16F 0.98 . ?
C17A N6A 1.337(5) . ?
C17A C18A 1.401(5) . ?
C17A C20A 1.513(5) . ?
C17B N6B 1.350(6) . ?
C17B C18B 1.417(7) . ?
C17B C20B 1.458(7) . ?
C18A C19A 1.356(6) . ?
C18A H18A 0.95 . ?
C18B C19B 1.368(7) . ?
C18B H18B 0.95 . ?
C19A N5A 1.350(5) . ?
C19A H19A 0.95 . ?
C19B N5B 1.347(6) . ?
C19B H19B 0.95 . ?
C20A C23A 1.519(5) . ?
C20A C22A 1.537(6) . ?
C20A C21A 1.540(6) . ?
C21A H21A 0.98 . ?
C21A H21B 0.98 . ?
C21A H21C 0.98 . ?
C22A H22A 0.98 . ?
C22A H22B 0.98 . ?
C22A H22C 0.98 . ?
C23A O3A 1.453(5) . ?
C23A H23A 0.99 . ?
C23A H23B 0.99 . ?
C20B C23B 1.400(9) . ?
C20B C21B 1.563(8) . ?
C20B C22B 1.593(9) . ?
C24A O3A 1.445(5) . ?
C24A H24A 0.98 . ?
C24A H24B 0.98 . ?
C24A H24C 0.98 . ?
C21B H21D 0.98 . ?
C21B H21E 0.98 . ?
C21B H21F 0.98 . ?
C22B H22D 0.98 . ?
C22B H22E 0.98 . ?
C22B H22F 0.98 . ?
C23B O3C 1.280(12) . ?
C23B O3B 1.300(10) . ?
C23B H23C 0.99 . ?
C23B H23D 0.99 . ?
C23B H23E 0.99 . ?
C23B H23F 0.99 . ?
C24B O3B 1.456(11) . ?
C24B H24D 0.98 . ?
C24B H24E 0.98 . ?
C24B H24F 0.98 . ?
C24C O3C 1.422(17) . ?
C24C H24G 0.98 . ?
C24C H24H 0.98 . ?
C24C H24I 0.98 . ?
B1A N5A 1.533(5) . ?
B1A N1A 1.543(5) . ?
B1A N3A 1.549(5) . ?
B1A H1A 1 . ?
B1B N5B 1.534(6) . ?
B1B N1B 1.550(6) . ?
B1B N3B 1.555(6) . ?
B1B H1B 1 . ?
Mg O3A 2.150(3) . ?
Mg O1A 2.157(3) . ?
Mg O2A 2.163(3) . ?
Mg N6A 2.173(3) . ?
Mg N4A 2.187(3) . ?
Mg N2A 2.219(3) . ?
N1A N2A 1.364(4) . ?
N1B N2B 1.366(5) . ?
N3A N4A 1.369(4) . ?
N3B N4B 1.363(6) . ?
N5A N6A 1.373(4) . ?
N5B N6B 1.371(5) . ?

loop_
_geom_torsion_atom_site_label_1
_geom_torsion_atom_site_label_2
_geom_torsion_atom_site_label_3
_geom_torsion_atom_site_label_4
_geom_torsion
_geom_torsion_site_symmetry_1
_geom_torsion_site_symmetry_2
_geom_torsion_site_symmetry_3
_geom_torsion_site_symmetry_4
_geom_torsion_publ_flag
N2A C1A C2A C3A -0.1(4) . . . . ?
C4A C1A C2A C3A -178.5(4) . . . . ?
N2B C1B C2B C3B -0.5(6) . . . . ?
C4B C1B C2B C3B -178.7(6) . . . . ?
C1A C2A C3A N1A 0.1(4) . . . . ?
C1B C2B C3B N1B -1.1(6) . . . . ?
N2A C1A C4A C7A 17.3(5) . . . . ?
C2A C1A C4A C7A -164.5(4) . . . . ?
N2A C1A C4A C6A -108.1(4) . . . . ?
C2A C1A C4A C6A 70.1(5) . . . . ?
N2A C1A C4A C5A 132.7(4) . . . . ?
C2A C1A C4A C5A -49.1(5) . . . . ?
N2B C1B C4B C7B 51.3(7) . . . . ?
C2B C1B C4B C7B -130.7(6) . . . . ?
N2B C1B C4B C6B 170.8(7) . . . . ?
C2B C1B C4B C6B -11.2(10) . . . . ?
N2B C1B C4B C5B -68.6(7) . . . . ?
C2B C1B C4B C5B 109.5(6) . . . . ?
C1A C4A C7A O1A -60.3(5) . . . . ?
C6A C4A C7A O1A 62.4(5) . . . . ?
C5A C4A C7A O1A -178.1(3) . . . . ?
C1B C4B C7B O1B 64.0(6) . . . . ?
C6B C4B C7B O1B -55.6(7) . . . . ?
C5B C4B C7B O1B -178.6(5) . . . . ?
N4A C9A C10A C11A 0.4(5) . . . . ?
C12A C9A C10A C11A -177.5(4) . . . . ?
N4B C9B C10B C11B -1.4(6) . . . . ?
C12B C9B C10B C11B 175.5(5) . . . . ?
C9A C10A C11A N3A -0.5(5) . . . . ?
C9B C10B C11B N3B 1.3(6) . . . . ?
N4A C9A C12A C15A 23.7(5) . . . . ?
C10A C9A C12A C15A -158.6(4) . . . . ?
N4A C9A C12A C13A -99.8(4) . . . . ?
C10A C9A C12A C13A 77.9(5) . . . . ?
N4A C9A C12A C14A 139.3(4) . . . . ?
C10A C9A C12A C14A -42.9(5) . . . . ?
N4B C9B C12B C15B -30.3(6) . . . . ?
C10B C9B C12B C15B 153.0(5) . . . . ?
N4B C9B C12B C13B 87.9(7) . . . . ?
C10B C9B C12B C13B -88.8(7) . . . . ?
N4B C9B C12B C14B -151.4(5) . . . . ?
C10B C9B C12B C14B 31.9(7) . . . . ?
C9A C12A C15A O2A -67.4(4) . . . . ?
C13A C12A C15A O2A 53.9(4) . . . . ?
C14A C12A C15A O2A 173.9(3) . . . . ?
C13B C12B C15B O2B 61.7(7) . . . . ?
C14B C12B C15B O2B -58.4(7) . . . . ?
C9B C12B C15B O2B -178.8(5) . . . . ?
N6A C17A C18A C19A 1.6(4) . . . . ?
C20A C17A C18A C19A -174.0(4) . . . . ?
N6B C17B C18B C19B -2.1(6) . . . . ?
C20B C17B C18B C19B -179.7(5) . . . . ?
C17A C18A C19A N5A -0.4(5) . . . . ?
C17B C18B C19B N5B 0.8(6) . . . . ?
N6A C17A C20A C23A -28.3(5) . . . . ?
C18A C17A C20A C23A 146.8(4) . . . . ?
N6A C17A C20A C22A 95.0(4) . . . . ?
C18A C17A C20A C22A -89.9(5) . . . . ?
N6A C17A C20A C21A -143.3(4) . . . . ?
C18A C17A C20A C21A 31.8(6) . . . . ?
C17A C20A C23A O3A 69.4(4) . . . . ?
C22A C20A C23A O3A -53.6(4) . . . . ?
C21A C20A C23A O3A -173.2(4) . . . . ?
N6B C17B C20B C23B 110.3(7) . . . . ?
C18B C17B C20B C23B -72.5(8) . . . . ?
N6B C17B C20B C21B -21.7(7) . . . . ?
C18B C17B C20B C21B 155.5(5) . . . . ?
N6B C17B C20B C22B -134.8(6) . . . . ?
C18B C17B C20B C22B 42.4(8) . . . . ?
C17B C20B C23B O3C -149.2(15) . . . . ?
C21B C20B C23B O3C -19.3(18) . . . . ?
C22B C20B C23B O3C 92.7(16) . . . . ?
C17B C20B C23B O3B -67.6(9) . . . . ?
C21B C20B C23B O3B 62.2(10) . . . . ?
C22B C20B C23B O3B 174.2(7) . . . . ?
C2A C3A N1A N2A -0.1(4) . . . . ?
C2A C3A N1A B1A 175.8(3) . . . . ?
N5A B1A N1A C3A -120.0(4) . . . . ?
N3A B1A N1A C3A 121.6(4) . . . . ?
N5A B1A N1A N2A 55.5(4) . . . . ?
N3A B1A N1A N2A -62.9(4) . . . . ?
C2B C3B N1B N2B 2.3(6) . . . . ?
C2B C3B N1B B1B -177.9(4) . . . . ?
N5B B1B N1B C3B 114.1(5) . . . . ?
N3B B1B N1B C3B -5.1(6) . . . . ?
N5B B1B N1B N2B -66.1(5) . . . . ?
N3B B1B N1B N2B 174.8(4) . . . . ?
C2A C1A N2A N1A 0.1(4) . . . . ?
C4A C1A N2A N1A 178.6(3) . . . . ?
C2A C1A N2A Mg 178.9(3) . . . . ?
C4A C1A N2A Mg -2.6(6) . . . . ?
C3A N1A N2A C1A 0.0(4) . . . . ?
B1A N1A N2A C1A -176.3(3) . . . . ?
C3A N1A N2A Mg -179.1(2) . . . . ?
B1A N1A N2A Mg 4.7(4) . . . . ?
O3A Mg N2A C1A 74.8(4) . . . . ?
O1A Mg N2A C1A 15.2(4) . . . . ?
O2A Mg N2A C1A -63.2(4) . . . . ?
N6A Mg N2A C1A 138.7(4) . . . . ?
N4A Mg N2A C1A -137.3(4) . . . . ?
O3A Mg N2A N1A -106.5(3) . . . . ?
O1A Mg N2A N1A -166.2(3) . . . . ?
O2A Mg N2A N1A 115.5(2) . . . . ?
N6A Mg N2A N1A -42.6(2) . . . . ?
N4A Mg N2A N1A 41.4(2) . . . . ?
C2B C1B N2B N1B 1.8(6) . . . . ?
C4B C1B N2B N1B -179.8(5) . . . . ?
C3B N1B N2B C1B -2.5(5) . . . . ?
B1B N1B N2B C1B 177.6(4) . . . . ?
C10A C11A N3A N4A 0.3(4) . . . . ?
C10A C11A N3A B1A 176.1(4) . . . . ?
N5A B1A N3A C11A 122.5(4) . . . . ?
N1A B1A N3A C11A -118.7(4) . . . . ?
N5A B1A N3A N4A -62.2(4) . . . . ?
N1A B1A N3A N4A 56.6(4) . . . . ?
C10B C11B N3B N4B -0.8(5) . . . . ?
C10B C11B N3B B1B -159.7(4) . . . . ?
N5B B1B N3B C11B -35.7(6) . . . . ?
N1B B1B N3B C11B 82.4(6) . . . . ?
N5B B1B N3B N4B 166.9(4) . . . . ?
N1B B1B N3B N4B -75.0(5) . . . . ?
C10A C9A N4A N3A -0.2(4) . . . . ?
C12A C9A N4A N3A 177.9(3) . . . . ?
C10A C9A N4A Mg 176.8(3) . . . . ?
C12A C9A N4A Mg -5.0(5) . . . . ?
C11A N3A N4A C9A -0.1(4) . . . . ?
B1A N3A N4A C9A -176.2(3) . . . . ?
C11A N3A N4A Mg -177.8(2) . . . . ?
B1A N3A N4A Mg 6.1(4) . . . . ?
O3A Mg N4A C9A -61.2(4) . . . . ?
O1A Mg N4A C9A 81.3(4) . . . . ?
O2A Mg N4A C9A 13.7(3) . . . . ?
N6A Mg N4A C9A -135.6(4) . . . . ?
N2A Mg N4A C9A 136.4(4) . . . . ?
O3A Mg N4A N3A 115.7(2) . . . . ?
O1A Mg N4A N3A -101.9(3) . . . . ?
O2A Mg N4A N3A -169.5(2) . . . . ?
N6A Mg N4A N3A 41.2(2) . . . . ?
N2A Mg N4A N3A -46.7(2) . . . . ?
C10B C9B N4B N3B 0.9(5) . . . . ?
C12B C9B N4B N3B -176.4(4) . . . . ?
C11B N3B N4B C9B 0.0(5) . . . . ?
B1B N3B N4B C9B 161.4(4) . . . . ?
C18A C19A N5A N6A -0.8(4) . . . . ?
C18A C19A N5A B1A 170.7(4) . . . . ?
N1A B1A N5A C19A 121.4(4) . . . . ?
N3A B1A N5A C19A -120.5(4) . . . . ?
N1A B1A N5A N6A -68.0(4) . . . . ?
N3A B1A N5A N6A 50.1(4) . . . . ?
C18B C19B N5B N6B 0.8(6) . . . . ?
C18B C19B N5B B1B 177.6(4) . . . . ?
N1B B1B N5B C19B -22.9(6) . . . . ?
N3B B1B N5B C19B 92.8(5) . . . . ?
N1B B1B N5B N6B 153.5(4) . . . . ?
N3B B1B N5B N6B -90.7(5) . . . . ?
C18A C17A N6A N5A -2.1(4) . . . . ?
C20A C17A N6A N5A 173.9(3) . . . . ?
C18A C17A N6A Mg 172.7(3) . . . . ?
C20A C17A N6A Mg -11.3(5) . . . . ?
C19A N5A N6A C17A 1.8(4) . . . . ?
B1A N5A N6A C17A -170.5(3) . . . . ?
C19A N5A N6A Mg -174.2(2) . . . . ?
B1A N5A N6A Mg 13.5(4) . . . . ?
O3A Mg N6A C17A 12.0(3) . . . . ?
O1A Mg N6A C17A -68.6(4) . . . . ?
O2A Mg N6A C17A 72.8(4) . . . . ?
N4A Mg N6A C17A 134.2(4) . . . . ?
N2A Mg N6A C17A -141.3(4) . . . . ?
O3A Mg N6A N5A -173.6(2) . . . . ?
O1A Mg N6A N5A 105.8(2) . . . . ?
O2A Mg N6A N5A -112.8(3) . . . . ?
N4A Mg N6A N5A -51.4(2) . . . . ?
N2A Mg N6A N5A 33.0(2) . . . . ?
C18B C17B N6B N5B 2.6(5) . . . . ?
C20B C17B N6B N5B -179.7(4) . . . . ?
C19B N5B N6B C17B -2.1(5) . . . . ?
B1B N5B N6B C17B -179.1(4) . . . . ?
C4A C7A O1A C8A -96.0(5) . . . . ?
C4A C7A O1A Mg 86.1(4) . . . . ?
O3A Mg O1A C7A 155.7(3) . . . . ?
O2A Mg O1A C7A 73.0(3) . . . . ?
N6A Mg O1A C7A -127.9(3) . . . . ?
N4A Mg O1A C7A 7.5(4) . . . . ?
N2A Mg O1A C7A -49.5(3) . . . . ?
O3A Mg O1A C8A -21.6(5) . . . . ?
O2A Mg O1A C8A -104.2(5) . . . . ?
N6A Mg O1A C8A 54.9(6) . . . . ?
N4A Mg O1A C8A -169.8(5) . . . . ?
N2A Mg O1A C8A 133.3(6) . . . . ?
C4B C7B O1B C8B -159.7(8) . . . . ?
C12A C15A O2A C16A -101.3(4) . . . . ?
C12A C15A O2A Mg 85.9(3) . . . . ?
O3A Mg O2A C16A -94.6(4) . . . . ?
O1A Mg O2A C16A -6.8(4) . . . . ?
N6A Mg O2A C16A -154.7(4) . . . . ?
N4A Mg O2A C16A 142.7(5) . . . . ?
N2A Mg O2A C16A 66.0(5) . . . . ?
O3A Mg O2A C15A 76.1(2) . . . . ?
O1A Mg O2A C15A 163.9(2) . . . . ?
N6A Mg O2A C15A 16.0(3) . . . . ?
N4A Mg O2A C15A -46.6(2) . . . . ?
N2A Mg O2A C15A -123.3(2) . . . . ?
C12B C15B O2B C16B -173.8(5) . . . . ?
C20A C23A O3A C24A 121.6(4) . . . . ?
C20A C23A O3A Mg -72.4(4) . . . . ?
O1A Mg O3A C24A -44.5(3) . . . . ?
O2A Mg O3A C24A 42.7(3) . . . . ?
N6A Mg O3A C24A -167.5(3) . . . . ?
N4A Mg O3A C24A 115.9(3) . . . . ?
N2A Mg O3A C24A -101.8(4) . . . . ?
O1A Mg O3A C23A 151.3(3) . . . . ?
O2A Mg O3A C23A -121.4(3) . . . . ?
N6A Mg O3A C23A 28.4(3) . . . . ?
N4A Mg O3A C23A -48.2(3) . . . . ?
N2A Mg O3A C23A 94.0(3) . . . . ?
O3C C23B O3B C24B -64.2(12) . . . . ?
C20B C23B O3B C24B 174.9(9) . . . . ?
O3B C23B O3C C24C 68(2) . . . . ?
C20B C23B O3C C24C 175.1(16) . . . . ?
